data_1509280
loop_
_publ_author_name
'Hoppe, R.'
'Sabrowsky, H.'

_publ_section_title
;
 Darstellung und Kristallstruktur von K Ag O und Cs Ag O
;
_journal_name_full 'Zeitschrift fuer Anorganische und Allgemeine Chemie'
_journal_page_first 241
_journal_page_last 256
_journal_paper_doi 10.1002/zaac.19683580507
_journal_volume 358
_journal_year 1968
_chemical_formula_sum 'Ag Cs O'
_chemical_name_systematic 'Cs Ag O'
_space_group_IT_number 82
_symmetry_space_group_name_Hall 'I -4'
_symmetry_space_group_name_H-M 'I -4'
_cell_angle_alpha 90
_cell_angle_beta 90
_cell_angle_gamma 90
_cell_formula_units_Z 8
_cell_length_a 10.25
_cell_length_b 10.25
_cell_length_c 6.17
_cell_volume 648.236
_citation_journal_id_ASTM ZAACAB
_cod_data_source_file silver1-2_185.cif
_cod_data_source_block Ag1Cs1O1
_cod_original_cell_volume 648.2357
_cod_original_formula_sum 'Ag1 Cs1 O1'
_cod_database_code 1509280

loop_
_symmetry_equiv_pos_as_xyz
x,y,z
y,-x,-z
-x,-y,z
-y,x,-z
x+1/2,y+1/2,z+1/2
y+1/2,-x+1/2,-z+1/2
-x+1/2,-y+1/2,z+1/2
-y+1/2,x+1/2,-z+1/2

loop_
_atom_site_label
_atom_site_type_symbol
_atom_site_fract_x
_atom_site_fract_y
_atom_site_fract_z
_atom_site_occupancy
_atom_site_U_iso_or_equiv
Ag1 Ag+1 0.353 0.147 0.25 1 0.0
Cs1 Cs+1 0.187 -0.001 0.75 1 0.0
O1 O-2 0.191 -0.002 0.25 1 0.0
